data_2244108
loop_
_publ_author_name
'Missioui, Mohcine'
'Guerrab, Walid'
'Nchioua, Intissar'
'El Moutaouakil Ala Allah, Abderrazzak'
'Kalonji Mubengayi, Camille'
'Alsubari, Abdulsalam'
'Mague, Joel T.'
'Ramli, Youssef'

_publ_section_title
;
 Crystal structure and Hirshfeld surface analysis of
 2-chloro-<i>N</i>-(4-methoxyphenyl)acetamide
;
_journal_coeditor_code VM2264
_journal_issue 7
_journal_name_full 'Acta Crystallographica Section E'
_journal_page_first
;
;
_journal_paper_doi 10.1107/S205698902200576X
_journal_volume 78
_journal_year 2022
_chemical_formula_iupac 'C9 H10 Cl N O2'
_chemical_formula_moiety 'C9 H10 Cl N O2'
_chemical_formula_sum 'C9 H10 Cl N O2'
_chemical_formula_weight 199.63
_chemical_name_systematic
;
2-Chloro-<i>N</i>-(4-methoxyphenyl)acetamide
;
_space_group_crystal_system monoclinic
_space_group_IT_number 14
_space_group_name_Hall '-P 2ybc'
_space_group_name_H-M_alt 'P 1 21/c 1'
_atom_sites_solution_hydrogens mixed
_atom_sites_solution_primary dual
_atom_sites_solution_secondary difmap
_audit_creation_method SHELXL-2018/3
_cell_angle_alpha 90
_cell_angle_beta 115.531(2)
_cell_angle_gamma 90
_cell_formula_units_Z 4
_cell_length_a 10.0939(5)
_cell_length_b 9.6423(5)
_cell_length_c 10.2799(5)
_cell_measurement_reflns_used 9903
_cell_measurement_temperature 172(2)
_cell_measurement_theta_max 31.0556
_cell_measurement_theta_min 2.2361
_cell_volume 902.83(8)
_computing_cell_refinement
;
<i>SAINT</i> (Bruker, 2020)
;
_computing_data_collection
;
<i>APEX3</i> (Bruker, 2020)
;
_computing_data_reduction
;
<i>SAINT</i> (Bruker, 2020)
;
_computing_molecular_graphics
;
<i>DIAMOND</i> (Brandenburg & Putz, 2012)
;
_computing_publication_material
;
<i>SHELXTL</i> (Sheldrick, 2008)
;
_computing_structure_refinement
;
<i>SHELXL2018/1</i> (Sheldrick, 2015<i>b</i>)
;
_computing_structure_solution
;
<i>SHELXT</i> (Sheldrick, 2015<i>a</i>)
;
_diffrn_ambient_temperature 172(2)
_diffrn_detector_area_resol_mean 7.3910
_diffrn_measured_fraction_theta_full 0.994
_diffrn_measured_fraction_theta_max 0.991
_diffrn_measurement_device 'Bruker D8 QUEST PHOTON 3 diffractometer'
_diffrn_measurement_device_type 'Bruker D8 QUEST PHOTON 3 diffractometer'
_diffrn_measurement_method '\f and \w scans'
_diffrn_radiation_monochromator graphite
_diffrn_radiation_type MoK\a
_diffrn_radiation_wavelength 0.71073
_diffrn_reflns_av_R_equivalents 0.0344
_diffrn_reflns_av_unetI/netI 0.0158
_diffrn_reflns_limit_h_max 14
_diffrn_reflns_limit_h_min -14
_diffrn_reflns_limit_k_max 13
_diffrn_reflns_limit_k_min -13
_diffrn_reflns_limit_l_max 14
_diffrn_reflns_limit_l_min -14
_diffrn_reflns_number 43210
_diffrn_reflns_theta_full 31.050
_diffrn_reflns_theta_max 31.073
_diffrn_reflns_theta_min 3.047
_diffrn_source 'fine-focus sealed tube'
_diffrn_source_current 30.0
_diffrn_source_power 1.50
_diffrn_source_voltage 50
_exptl_absorpt_coefficient_mu 0.386
_exptl_absorpt_correction_T_max 0.97
_exptl_absorpt_correction_T_min 0.91
_exptl_absorpt_correction_type numerical
_exptl_absorpt_process_details
;
(<i>SADABS</i>; Krause <i>et al.</i>, 2015)
;
_exptl_crystal_colour colourless
_exptl_crystal_density_diffrn 1.469
_exptl_crystal_density_method 'not measured'
_exptl_crystal_description plate
_exptl_crystal_F_000 416
_exptl_crystal_size_max 0.291
_exptl_crystal_size_mid 0.248
_exptl_crystal_size_min 0.086
_refine_diff_density_max 0.382
_refine_diff_density_min -0.208
_refine_ls_extinction_method none
_refine_ls_goodness_of_fit_ref 1.103
_refine_ls_hydrogen_treatment mixed
_refine_ls_matrix_type full
_refine_ls_number_parameters 123
_refine_ls_number_reflns 2871
_refine_ls_number_restraints 1
_refine_ls_restrained_S_all 1.104
_refine_ls_R_factor_all 0.0384
_refine_ls_R_factor_gt 0.0323
_refine_ls_shift/su_max 0.001
_refine_ls_shift/su_mean 0.000
_refine_ls_structure_factor_coef Fsqd
_refine_ls_weighting_details 'w=1/[\s^2^(Fo^2^)+(0.0462P)^2^+0.2203P] where P=(Fo^2^+2Fc^2^)/3'
_refine_ls_weighting_scheme calc
_refine_ls_wR_factor_gt 0.0864
_refine_ls_wR_factor_ref 0.0913
_reflns_number_gt 2508
_reflns_number_total 2871
_reflns_threshold_expression 'I > 2\s(I)'
_cod_data_source_file vm2264sup1.cif
_cod_data_source_block I
_cod_original_sg_symbol_H-M 'P 21/c'
_cod_database_code 2244108
_shelx_space_group_comment
;
The symmetry employed for this shelxl refinement is uniquely defined
by the following loop, which should always be used as a source of
symmetry information in preference to the above space-group names.
They are only intended as comments.
;
_shelx_estimated_absorpt_t_min 0.896
_shelx_estimated_absorpt_t_max 0.968

loop_
_space_group_symop_operation_xyz
'x, y, z'
'-x, y+1/2, -z+1/2'
'-x, -y, -z'
'x, -y-1/2, z-1/2'

loop_
_atom_site_type_symbol
_atom_site_label
_atom_site_fract_x
_atom_site_fract_y
_atom_site_fract_z
_atom_site_U_iso_or_equiv
_atom_site_adp_type
_atom_site_calc_flag
_atom_site_occupancy
_atom_site_disorder_assembly
_atom_site_disorder_group
Cl Cl1 0.30989(3) 0.41222(3) 0.90827(3) 0.03169(9) Uani d 1 . .
O O1 0.43630(10) 0.27410(8) 0.71560(10) 0.03148(19) Uani d 1 . .
O O2 0.99240(9) 0.34016(9) 0.56309(9) 0.03316(19) Uani d 1 . .
N N1 0.53618(9) 0.48405(8) 0.70583(9) 0.02160(17) Uani d 1 . .
H H1 0.5353(17) 0.5749(9) 0.7222(16) 0.034(4) Uiso d 1 . .
C C1 0.32272(11) 0.47958(10) 0.75260(11) 0.02423(19) Uani d 1 . .
H H1A 0.226444 0.470886 0.667909 0.029 Uiso calc 1 . .
H H1B 0.348725 0.579198 0.767150 0.029 Uiso calc 1 . .
C C2 0.43834(11) 0.40146(10) 0.72459(10) 0.02147(19) Uani d 1 . .
C C3 0.64850(11) 0.44121(10) 0.66649(10) 0.02036(18) Uani d 1 . .
C C4 0.63724(11) 0.32251(10) 0.58566(11) 0.02264(19) Uani d 1 . .
H H4 0.552126 0.265906 0.555512 0.027 Uiso calc 1 . .
C C5 0.75029(11) 0.28609(10) 0.54860(10) 0.02332(19) Uani d 1 . .
H H5 0.742024 0.204773 0.493437 0.028 Uiso calc 1 . .
C C6 0.87484(11) 0.36845(11) 0.59218(11) 0.02389(19) Uani d 1 . .
C C7 0.88452(12) 0.48995(11) 0.66987(12) 0.0275(2) Uani d 1 . .
H H7 0.968462 0.547843 0.697712 0.033 Uiso calc 1 . .
C C8 0.77218(12) 0.52620(10) 0.70637(11) 0.0249(2) Uani d 1 . .
H H8 0.779097 0.609174 0.758744 0.030 Uiso calc 1 . .
C C9 0.97987(13) 0.22369(13) 0.47330(13) 0.0325(2) Uani d 1 . .
H H9A 1.070019 0.214361 0.460154 0.049 Uiso calc 1 . .
H H9B 0.896160 0.237045 0.379304 0.049 Uiso calc 1 . .
H H9C 0.964803 0.139514 0.518658 0.049 Uiso calc 1 . .

loop_
_atom_site_aniso_label
_atom_site_aniso_U_11
_atom_site_aniso_U_22
_atom_site_aniso_U_33
_atom_site_aniso_U_12
_atom_site_aniso_U_13
_atom_site_aniso_U_23
Cl1 0.03574(16) 0.03273(15) 0.03447(15) 0.00576(10) 0.02258(12) 0.00686(10)
O1 0.0429(5) 0.0163(3) 0.0466(5) -0.0005(3) 0.0300(4) 0.0011(3)
O2 0.0278(4) 0.0390(5) 0.0389(4) -0.0049(3) 0.0202(3) -0.0107(3)
N1 0.0247(4) 0.0154(4) 0.0269(4) -0.0001(3) 0.0133(3) -0.0006(3)
C1 0.0259(5) 0.0214(4) 0.0278(5) 0.0031(3) 0.0139(4) 0.0043(4)
C2 0.0253(4) 0.0181(4) 0.0226(4) 0.0010(3) 0.0118(4) 0.0022(3)
C3 0.0228(4) 0.0177(4) 0.0213(4) 0.0002(3) 0.0102(3) 0.0013(3)
C4 0.0239(4) 0.0204(4) 0.0240(4) -0.0033(3) 0.0107(3) -0.0022(3)
C5 0.0275(5) 0.0206(4) 0.0232(4) -0.0013(3) 0.0121(4) -0.0027(3)
C6 0.0252(4) 0.0255(5) 0.0229(4) -0.0010(4) 0.0122(4) -0.0002(3)
C7 0.0278(5) 0.0256(5) 0.0320(5) -0.0071(4) 0.0156(4) -0.0051(4)
C8 0.0286(5) 0.0194(4) 0.0283(5) -0.0041(4) 0.0139(4) -0.0042(3)
C9 0.0336(6) 0.0345(6) 0.0336(6) 0.0051(4) 0.0184(5) -0.0027(4)

loop_
_atom_type_symbol
_atom_type_description
_atom_type_scat_dispersion_real
_atom_type_scat_dispersion_imag
_atom_type_scat_source
C C 0.0033 0.0016 'International Tables Vol C Tables 4.2.6.8 and 6.1.1.4'
H H 0.0000 0.0000 'International Tables Vol C Tables 4.2.6.8 and 6.1.1.4'
Cl Cl 0.1484 0.1585 'International Tables Vol C Tables 4.2.6.8 and 6.1.1.4'
N N 0.0061 0.0033 'International Tables Vol C Tables 4.2.6.8 and 6.1.1.4'
O O 0.0106 0.0060 'International Tables Vol C Tables 4.2.6.8 and 6.1.1.4'

loop_
_geom_angle_atom_site_label_1
_geom_angle_atom_site_label_2
_geom_angle_atom_site_label_3
_geom_angle_site_symmetry_1
_geom_angle_site_symmetry_3
_geom_angle
_geom_angle_publ_flag
C6 O2 C9 . . 117.06(9) ?
C2 N1 C3 . . 126.46(8) ?
C2 N1 H1 . . 119.0(10) ?
C3 N1 H1 . . 114.5(10) ?
C2 C1 Cl1 . . 110.42(7) ?
C2 C1 H1A . . 109.6 ?
Cl1 C1 H1A . . 109.6 ?
C2 C1 H1B . . 109.6 ?
Cl1 C1 H1B . . 109.6 ?
H1A C1 H1B . . 108.1 ?
O1 C2 N1 . . 124.69(9) ?
O1 C2 C1 . . 121.35(9) ?
N1 C2 C1 . . 113.91(8) ?
C4 C3 C8 . . 119.36(9) ?
C4 C3 N1 . . 122.71(9) ?
C8 C3 N1 . . 117.88(9) ?
C3 C4 C5 . . 120.33(9) ?
C3 C4 H4 . . 119.8 ?
C5 C4 H4 . . 119.8 ?
C6 C5 C4 . . 120.11(9) ?
C6 C5 H5 . . 119.9 ?
C4 C5 H5 . . 119.9 ?
O2 C6 C5 . . 124.39(9) ?
O2 C6 C7 . . 115.96(9) ?
C5 C6 C7 . . 119.65(9) ?
C8 C7 C6 . . 120.20(9) ?
C8 C7 H7 . . 119.9 ?
C6 C7 H7 . . 119.9 ?
C7 C8 C3 . . 120.30(9) ?
C7 C8 H8 . . 119.8 ?
C3 C8 H8 . . 119.8 ?
O2 C9 H9A . . 109.5 ?
O2 C9 H9B . . 109.5 ?
H9A C9 H9B . . 109.5 ?
O2 C9 H9C . . 109.5 ?
H9A C9 H9C . . 109.5 ?
H9B C9 H9C . . 109.5 ?

loop_
_geom_bond_atom_site_label_1
_geom_bond_atom_site_label_2
_geom_bond_site_symmetry_2
_geom_bond_distance
_geom_bond_publ_flag
Cl1 C1 . 1.7828(10) ?
O1 C2 . 1.2310(12) ?
O2 C6 . 1.3704(13) ?
O2 C9 . 1.4243(14) ?
N1 C2 . 1.3457(13) ?
N1 C3 . 1.4194(13) ?
N1 H1 . 0.893(9) ?
C1 C2 . 1.5172(14) ?
C1 H1A . 0.9900 ?
C1 H1B . 0.9900 ?
C3 C4 . 1.3900(13) ?
C3 C8 . 1.3989(14) ?
C4 C5 . 1.3947(14) ?
C4 H4 . 0.9500 ?
C5 C6 . 1.3880(14) ?
C5 H5 . 0.9500 ?
C6 C7 . 1.3973(15) ?
C7 C8 . 1.3840(15) ?
C7 H7 . 0.9500 ?
C8 H8 . 0.9500 ?
C9 H9A . 0.9800 ?
C9 H9B . 0.9800 ?
C9 H9C . 0.9800 ?

loop_
_geom_hbond_atom_site_label_D
_geom_hbond_atom_site_label_H
_geom_hbond_atom_site_label_A
_geom_hbond_site_symmetry_A
_geom_hbond_distance_DH
_geom_hbond_distance_HA
_geom_hbond_distance_DA
_geom_hbond_angle_DHA
_geom_hbond_publ_flag
N1 H1 O1 2_656 0.893(9) 2.005(9) 2.8910(11) 171.2(14) yes
C1 H1A O2 1_455 0.99 2.48 3.3347(13) 145 yes
C4 H4 Cl1 4_565 0.95 2.83 3.7646(10) 167 yes
C9 H9B Cg1 4_554 0.98 2.72 3.5020(13) 137 y

loop_
_geom_torsion_atom_site_label_1
_geom_torsion_atom_site_label_2
_geom_torsion_atom_site_label_3
_geom_torsion_atom_site_label_4
_geom_torsion_site_symmetry_1
_geom_torsion_site_symmetry_2
_geom_torsion_site_symmetry_3
_geom_torsion_site_symmetry_4
_geom_torsion
_geom_torsion_publ_flag
C3 N1 C2 O1 . . . . 3.07(17) ?
C3 N1 C2 C1 . . . . -174.47(9) ?
Cl1 C1 C2 O1 . . . . 52.89(12) ?
Cl1 C1 C2 N1 . . . . -129.47(8) ?
C2 N1 C3 C4 . . . . 27.78(15) ?
C2 N1 C3 C8 . . . . -154.97(10) ?
C8 C3 C4 C5 . . . . 2.04(15) ?
N1 C3 C4 C5 . . . . 179.25(9) ?
C3 C4 C5 C6 . . . . -0.08(15) ?
C9 O2 C6 C5 . . . . 4.72(16) ?
C9 O2 C6 C7 . . . . -174.61(10) ?
C4 C5 C6 O2 . . . . 178.93(10) ?
C4 C5 C6 C7 . . . . -1.77(15) ?
O2 C6 C7 C8 . . . . -179.00(10) ?
C5 C6 C7 C8 . . . . 1.64(16) ?
C6 C7 C8 C3 . . . . 0.34(16) ?
C4 C3 C8 C7 . . . . -2.17(15) ?
N1 C3 C8 C7 . . . . -179.52(9) ?

_cod_database_fobs_code 2244108
